data_7227779
loop_
_publ_author_name
'Patyk-Ka\'zmierczak, Ewa'
'Warren, Mark R.'
'Allan, David R.'
'Katrusiak, Andrzej'

_publ_section_title
;
 Pressure inverse solubility and polymorphism of an edible
 \g-cyclodextrin-based metal-organic framework.
;
_journal_issue 13
_journal_name_full 'Physical chemistry chemical physics : PCCP'
_journal_page_first 9086
_journal_page_last 9091
_journal_paper_doi 10.1039/c7cp00593h
_journal_volume 19
_journal_year 2017
_chemical_absolute_configuration rm
_chemical_formula_moiety 'C48 H80 O40, 2(KOH)'
_chemical_formula_sum 'C48 H82 K2 O42'
_chemical_formula_weight 1409.34
_chemical_name_common '\g-cyclodextrin-metal-organic framework'
_chemical_name_systematic 'catena-((\m8-\g-Cyclodextrin)-di-potassium dihydroxide)'
_space_group_crystal_system cubic
_space_group_IT_number 211
_space_group_name_Hall 'I 4 2 3'
_space_group_name_H-M_alt 'I 4 3 2'
_atom_sites_solution_hydrogens geom
_atom_sites_solution_primary direct
_audit_creation_date 2017-01-18
_audit_creation_method
;
Olex2 1.2
(compiled 2017.01.04 svn.r3372 for OlexSys, GUI svn.r5289)
;
_cell_angle_alpha 90.0
_cell_angle_beta 90.0
_cell_angle_gamma 90.0
_cell_formula_units_Z 12
_cell_length_a 31.238(2)
_cell_length_b 31.238(2)
_cell_length_c 31.238(2)
_cell_measurement_reflns_used 1027
_cell_measurement_temperature 295
_cell_measurement_theta_max 8.5420
_cell_measurement_theta_min 1.9920
_cell_volume 30482(3)
_computing_cell_refinement 'CrysAlisPro 1.171.38.41 (Rigaku OD, 2015)'
_computing_data_collection 'CrysAlisPro 1.171.38.41 (Rigaku OD, 2015)'
_computing_data_reduction 'CrysAlisPro 1.171.38.41 (Rigaku OD, 2015)'
_computing_molecular_graphics 'Olex2 (Dolomanov et al., 2009)'
_computing_publication_material 'Olex2 (Dolomanov et al., 2009)'
_computing_structure_refinement 'ShelXL (Sheldrick, 2015)'
_computing_structure_solution 'ShelXS (Sheldrick, 2008)'
_diffrn_ambient_environment 'diamond-anvil cell'
_diffrn_ambient_pressure 410000
_diffrn_ambient_temperature 295
_diffrn_detector 'CCD plate'
_diffrn_measured_fraction_theta_full 0.717
_diffrn_measured_fraction_theta_max 0.716
_diffrn_measurement_details
;
List of Runs (angles in degrees, time in seconds):

  # Type    Start    End  Width  t~exp~   \w     \q     \k     \f   Frames
--------------------------------------------------------------------------
  1  \w   -105.00 -74.00   0.20    0.70    --   15.00  70.00 155.77  155
  2  \w   -105.00 -74.00   0.20    0.70    --   15.00  70.00 -24.23  155
  3  \w   -106.00 -66.00   0.20    0.70    --  -15.00 -70.00-155.77  200
  4  \w   -106.00 -66.00   0.20    0.70    --  -15.00 -70.00  24.23  200
  5  \w   -150.00 -94.00   0.20    0.70    --  -15.00  70.00 -24.23  280
  6  \w   -150.00 -94.00   0.20    0.70    --  -15.00  70.00 155.77  280
  7  \w    -96.00 -30.00   0.20    0.70    --   15.00 -70.00  24.23  330
  8  \w    -96.00 -30.00   0.20    0.70    --   15.00 -70.00-155.77  330
;
_diffrn_measurement_device 'abstract diffractometer'
_diffrn_measurement_device_type 'Newport IS4CCD (4 circle), Pilatus 300K'
_diffrn_measurement_method '\w scans'
_diffrn_orient_matrix_type 'CrysAlisPro convention (1999,Acta A55,543-557)'
_diffrn_orient_matrix_UB_11 -0.0000867000
_diffrn_orient_matrix_UB_12 0.0217333000
_diffrn_orient_matrix_UB_13 -0.0038172000
_diffrn_orient_matrix_UB_21 0.0189471000
_diffrn_orient_matrix_UB_22 -0.0018735000
_diffrn_orient_matrix_UB_23 -0.0111495000
_diffrn_orient_matrix_UB_31 -0.0112953000
_diffrn_orient_matrix_UB_32 -0.0033232000
_diffrn_orient_matrix_UB_33 -0.0186197000
_diffrn_radiation_monochromator synchrotron
_diffrn_radiation_probe x-ray
_diffrn_radiation_type synchrotron
_diffrn_radiation_wavelength 0.6889
_diffrn_reflns_av_R_equivalents 0.0543
_diffrn_reflns_av_unetI/netI 0.0869
_diffrn_reflns_Laue_measured_fraction_full 0.717
_diffrn_reflns_Laue_measured_fraction_max 0.716
_diffrn_reflns_limit_h_max 20
_diffrn_reflns_limit_h_min -20
_diffrn_reflns_limit_k_max 9
_diffrn_reflns_limit_k_min -9
_diffrn_reflns_limit_l_max 20
_diffrn_reflns_limit_l_min -20
_diffrn_reflns_number 2510
_diffrn_reflns_point_group_measured_fraction_full 0.697
_diffrn_reflns_point_group_measured_fraction_max 0.697
_diffrn_reflns_theta_full 13.249
_diffrn_reflns_theta_max 13.249
_diffrn_reflns_theta_min 1.787
_diffrn_source synchrotron
_exptl_absorpt_coefficient_mu 0.146
_exptl_absorpt_correction_T_max 1.00000
_exptl_absorpt_correction_T_min 0.88316
_exptl_absorpt_correction_type multi-scan
_exptl_absorpt_process_details
;
CrysAlisPro 1.171.38.41 (Rigaku Oxford Diffraction, 2015)
Empirical absorption correction using spherical harmonics,
 implemented in SCALE3 ABSPACK scaling algorithm.
;
_exptl_crystal_colour 'clear colourless'
_exptl_crystal_colour_lustre clear
_exptl_crystal_colour_primary colourless
_exptl_crystal_density_diffrn 0.921
_exptl_crystal_description plate
_exptl_crystal_F_000 8928
_exptl_crystal_recrystallization_method
'Compressed crystal that was grown in situ at 0.16 GPa in the diamond-anvil cell from methanol:water mixture by heating and subsequent cooling of the cell'
_exptl_crystal_size_max 0.14
_exptl_crystal_size_mid 0.13
_exptl_crystal_size_min 0.03
_refine_diff_density_max 0.126
_refine_diff_density_min -0.109
_refine_diff_density_rms 0.027
_refine_ls_abs_structure_details
;
 Flack x determined using 64 quotients [(I+)-(I-)]/[(I+)+(I-)]
 (Parsons, Flack and Wagner, Acta Cryst. B69 (2013) 249-259).
;
_refine_ls_abs_structure_Flack 0.39(10)
_refine_ls_extinction_method none
_refine_ls_goodness_of_fit_ref 0.960
_refine_ls_hydrogen_treatment constr
_refine_ls_matrix_type full
_refine_ls_number_parameters 76
_refine_ls_number_reflns 558
_refine_ls_number_restraints 61
_refine_ls_restrained_S_all 1.298
_refine_ls_R_factor_all 0.1248
_refine_ls_R_factor_gt 0.0922
_refine_ls_shift/su_max 0.000
_refine_ls_shift/su_mean 0.000
_refine_ls_structure_factor_coef Fsqd
_refine_ls_weighting_details 'w=1/[\s^2^(Fo^2^)+(0.1624P)^2^] where P=(Fo^2^+2Fc^2^)/3'
_refine_ls_weighting_scheme calc
_refine_ls_wR_factor_gt 0.2328
_refine_ls_wR_factor_ref 0.2494
_reflns_Friedel_coverage 0.550
_reflns_Friedel_fraction_full 0.664
_reflns_Friedel_fraction_max 0.664
_reflns_number_gt 288
_reflns_number_total 558
_reflns_threshold_expression 'I > 2\s(I)'
_cod_data_source_file c7cp00593h3.cif
_cod_data_source_block CDMOF_a_0_41GPa
_cod_depositor_comments 'Adding full bibliography for 7227776--7227790.cif.'
_cod_original_cell_volume 30481(4)
_cod_database_code 7227779
_shelx_shelxl_version_number 2014/7
_chemical_oxdiff_formula 'C48 H82 K2 O40'
_shelx_space_group_comment
;
The symmetry employed for this shelxl refinement is uniquely defined
by the following loop, which should always be used as a source of
symmetry information in preference to the above space-group names.
They are only intended as comments.
;
_reflns_odcompleteness_completeness 75.60
_reflns_odcompleteness_iscentric 1
_reflns_odcompleteness_theta 13.25
_olex2_refinement_description
;
1. Fixed Uiso
 At 1.2 times of:
  All C(H) groups, All C(H,H) groups
 At 1.5 times of:
  All O(H) groups
2. Restrained distances
 C6-C5
 1.5 with sigma of 0.005
 C5-C1
 2.3 with sigma of 0.005
 C2-C5
 3 with sigma of 0.02
 C2-C1
 1.5 with sigma of 0.005
 C4-O4
 1.45 with sigma of 0.005
 C4-C5
 1.5 with sigma of 0.005
 C1-C4
 3 with sigma of 0.02
 C2-C3
 1.5 with sigma of 0.005
 C4-C3
 1.5 with sigma of 0.005
 C2-O3
 2.3 with sigma of 0.02
 C2-O2
 1.45 with sigma of 0.005
 O3-C3
 1.45 with sigma of 0.005
 O2-C3
 2.2 with sigma of 0.02
 C14-C13
 1.5 with sigma of 0.005
 O14-C14
 1.5 with sigma of 0.01
 O14-C13
 2.4 with sigma of 0.02
 O4-C12
 2.2 with sigma of 0.02
 C12-C13
 1.5 with sigma of 0.005
 O13-C13
 1.45 with sigma of 0.005
 O13-C14
 2.5 with sigma of 0.02
 O14-C15
 2.4 with sigma of 0.02
 C15-C14
 1.5 with sigma of 0.005
 C14-C15
 1.5 with sigma of 0.005
 C12-C15
 3 with sigma of 0.02
 C16-C15
 1.5 with sigma of 0.005
 C16-O16
 1.45 with sigma of 0.005
 C11-O4
 1.45 with sigma of 0.005
 C11-C14
 3 with sigma of 0.02
 C12-C11
 1.5 with sigma of 0.005
 C12-O12
 1.45 with sigma of 0.005
 C6-O6
 1.45 with sigma of 0.005
 O5-C5
 1.45 with sigma of 0.005
 O5-C6
 2.5 with sigma of 0.02
 O5-C1
 1.45 with sigma of 0.005
 O5-C3
 3.1 with sigma of 0.02
 O15-C13
 3 with sigma of 0.02
 O15-C15
 1.45 with sigma of 0.005
 O15-C16
 2.2 with sigma of 0.02
 O15-C11
 1.45 with sigma of 0.005
 C1-C5
 2.5 with sigma of 0.02
 C4-C2
 2.5 with sigma of 0.02
 C5-C3
 2.5 with sigma of 0.02
 C3-C1
 2.5 with sigma of 0.02
 O2-C1
 2.5 with sigma of 0.04
 C1-O2
 2.5 with sigma of 0.04
 C13-O14
 2.5 with sigma of 0.04
 C12-C14
 2.4 with sigma of 0.02
 O4-C12
 2.5 with sigma of 0.04
 O14-C15
 2.5 with sigma of 0.04
 C13-C15
 2.4 with sigma of 0.02
 C15-O16
 2.5 with sigma of 0.04
 C4-C11
 2.5 with sigma of 0.04
 C11-C4
 2.5 with sigma of 0.04
 C11-C13
 2.4 with sigma of 0.02
 C15-C11
 2.4 with sigma of 0.02
 O6-C5
 2.7 with sigma of 0.04
 C5-O6
 2.5 with sigma of 0.04
 C2-O5
 2.5 with sigma of 0.02
 O5-C4
 2.5 with sigma of 0.02
 C14-O15
 2.4 with sigma of 0.02
 O15-C12
 2.4 with sigma of 0.02
3. Others
 Uiso(C1)=Uiso(C2)=Uiso(C3)=Uiso(C4)=Uiso(C5)=Uiso(C6)=Uiso(C11)=Uiso(C12)=
 Uiso(C13)=Uiso(C14)=Uiso(C15)=Uiso(C16)=FVAR(1)
 Uiso(O2)=Uiso(O3)=Uiso(O4)=Uiso(O5)=Uiso(O6)=Uiso(O12)=Uiso(O13)=Uiso(O14)=
 Uiso(O15)=Uiso(O16)=FVAR(2)
4.a Ternary CH refined with riding coordinates:
 C1(H1), C2(H2A), C3(H3A), C4(H4), C5(H5), C11(H11), C12(H12A), C13(H13A),
 C14(H14), C15(H15)
4.b Secondary CH2 refined with riding coordinates:
 C6(H6A,H6B), C16(H16B,H16A)
4.c Tetrahedral OH refined with riding coordinates:
 O2(H2), O3(H3), O6(H6), O12(H12), O13(H13), O16(H16)
;
_olex2_exptl_crystal_mounting_method 'Diamond-anvil cell'
_olex2_submission_original_sample_id CDMOF_alpha_4_041
_olex2_submission_special_instructions 'No special instructions were received'
_oxdiff_exptl_absorpt_empirical_details
;
Empirical correction (ABSPACK) includes:
- Absorption correction using spherical harmonics
- Frame scaling
;
_oxdiff_exptl_absorpt_empirical_full_max 1.552
_oxdiff_exptl_absorpt_empirical_full_min 0.689

loop_
_space_group_symop_id
_space_group_symop_operation_xyz
1 'x, y, z'
2 '-y, x, z'
3 '-x, -y, z'
4 'y, -x, z'
5 'x, -z, y'
6 'x, -y, -z'
7 'x, z, -y'
8 'z, y, -x'
9 '-x, y, -z'
10 '-z, y, x'
11 'z, x, y'
12 'y, z, x'
13 '-y, -z, x'
14 'z, -x, -y'
15 '-y, z, -x'
16 '-z, -x, y'
17 '-z, x, -y'
18 'y, -z, -x'
19 'y, x, -z'
20 '-y, -x, -z'
21 '-x, z, y'
22 '-x, -z, -y'
23 'z, -y, x'
24 '-z, -y, -x'
25 'x+1/2, y+1/2, z+1/2'
26 '-y+1/2, x+1/2, z+1/2'
27 '-x+1/2, -y+1/2, z+1/2'
28 'y+1/2, -x+1/2, z+1/2'
29 'x+1/2, -z+1/2, y+1/2'
30 'x+1/2, -y+1/2, -z+1/2'
31 'x+1/2, z+1/2, -y+1/2'
32 'z+1/2, y+1/2, -x+1/2'
33 '-x+1/2, y+1/2, -z+1/2'
34 '-z+1/2, y+1/2, x+1/2'
35 'z+1/2, x+1/2, y+1/2'
36 'y+1/2, z+1/2, x+1/2'
37 '-y+1/2, -z+1/2, x+1/2'
38 'z+1/2, -x+1/2, -y+1/2'
39 '-y+1/2, z+1/2, -x+1/2'
40 '-z+1/2, -x+1/2, y+1/2'
41 '-z+1/2, x+1/2, -y+1/2'
42 'y+1/2, -z+1/2, -x+1/2'
43 'y+1/2, x+1/2, -z+1/2'
44 '-y+1/2, -x+1/2, -z+1/2'
45 '-x+1/2, z+1/2, y+1/2'
46 '-x+1/2, -z+1/2, -y+1/2'
47 'z+1/2, -y+1/2, x+1/2'
48 '-z+1/2, -y+1/2, -x+1/2'

loop_
_atom_site_label
_atom_site_type_symbol
_atom_site_fract_x
_atom_site_fract_y
_atom_site_fract_z
_atom_site_U_iso_or_equiv
_atom_site_adp_type
_atom_site_occupancy
_atom_site_site_symmetry_order
_atom_site_calc_flag
_atom_site_refinement_flags_posn
_atom_site_refinement_flags_adp
_atom_site_refinement_flags_occupancy
C1 C 0.8508(8) 0.6884(7) 0.6393(10) 0.243(8) Uiso 1 1 d D . .
H1 H 0.8460 0.7194 0.6380 0.291 Uiso 1 1 calc R . .
C2 C 0.8879(8) 0.6785(6) 0.6681(9) 0.243(8) Uiso 1 1 d D . .
H2A H 0.8834 0.6915 0.6963 0.291 Uiso 1 1 calc R . .
C3 C 0.8961(7) 0.6314(7) 0.6728(11) 0.243(8) Uiso 1 1 d D . .
H3A H 0.9010 0.6285 0.6420 0.291 Uiso 1 1 calc R . .
C4 C 0.8572(8) 0.6033(6) 0.6704(11) 0.243(8) Uiso 1 1 d D . .
H4 H 0.8460 0.6068 0.6995 0.291 Uiso 1 1 calc R . .
C5 C 0.8203(7) 0.6210(7) 0.6450(9) 0.243(8) Uiso 1 1 d D . .
H5 H 0.8236 0.6123 0.6151 0.291 Uiso 1 1 calc R . .
C6 C 0.7840(10) 0.5961(9) 0.6644(10) 0.243(8) Uiso 1 1 d D . .
H6A H 0.7577 0.6071 0.6521 0.291 Uiso 1 1 calc R . .
H6B H 0.7868 0.5667 0.6547 0.291 Uiso 1 1 calc R . .
C11 C 0.8602(8) 0.5355(6) 0.7107(10) 0.243(8) Uiso 1 1 d D . .
H11 H 0.8599 0.5575 0.7330 0.291 Uiso 1 1 calc R . .
C12 C 0.9009(8) 0.5117(7) 0.7198(8) 0.243(8) Uiso 1 1 d D . .
H12A H 0.9033 0.5069 0.7507 0.291 Uiso 1 1 calc R . .
C13 C 0.9016(7) 0.4693(8) 0.6972(10) 0.243(8) Uiso 1 1 d D . .
H13A H 0.8909 0.4823 0.6707 0.291 Uiso 1 1 calc R . .
C14 C 0.8615(8) 0.4440(6) 0.7024(8) 0.243(8) Uiso 1 1 d D . .
H14 H 0.8618 0.4303 0.7306 0.291 Uiso 1 1 calc R . .
C15 C 0.8212(6) 0.4697(8) 0.6981(9) 0.243(8) Uiso 1 1 d D . .
H15 H 0.8200 0.4776 0.6677 0.291 Uiso 1 1 calc R . .
C16 C 0.7759(7) 0.4575(10) 0.7092(10) 0.243(8) Uiso 1 1 d D . .
H16B H 0.7582 0.4829 0.7070 0.291 Uiso 1 1 calc R . .
H16A H 0.7658 0.4373 0.6878 0.291 Uiso 1 1 calc R . .
K1 K 0.8069(3) 0.5000 0.8069(3) 0.311(10) Uani 1 2 d S T P
O2 O 0.9285(9) 0.6926(9) 0.6503(10) 0.333(7) Uiso 1 1 d D . .
H2 H 0.9250 0.6999 0.6253 0.499 Uiso 1 1 calc R . .
O3 O 0.9418(7) 0.6290(9) 0.6812(11) 0.333(7) Uiso 1 1 d D . .
H3 H 0.9486 0.6040 0.6855 0.499 Uiso 1 1 calc R . .
O4 O 0.8724(10) 0.5594(8) 0.6728(8) 0.333(7) Uiso 1 1 d D . .
O5 O 0.8107(7) 0.6663(8) 0.6462(8) 0.333(7) Uiso 1 1 d D . .
O6 O 0.7778(9) 0.5947(10) 0.7106(10) 0.333(7) Uiso 1 1 d D . .
H6 H 0.7784 0.5698 0.7187 0.499 Uiso 1 1 calc R . .
O12 O 0.9366(8) 0.5377(9) 0.7054(9) 0.333(7) Uiso 1 1 d D . .
H12 H 0.9591 0.5253 0.7106 0.499 Uiso 1 1 calc R . .
O13 O 0.9387(8) 0.4522(10) 0.6752(8) 0.333(7) Uiso 1 1 d D . .
H13 H 0.9326 0.4292 0.6643 0.499 Uiso 1 1 calc R . .
O14 O 0.8585(9) 0.4098(8) 0.6686(10) 0.333(7) Uiso 1 1 d D . .
O15 O 0.8224(7) 0.5102(7) 0.7206(8) 0.333(7) Uiso 1 1 d D . .
O16 O 0.7692(10) 0.4386(10) 0.7510(9) 0.333(7) Uiso 1 1 d D . .
H16 H 0.7755 0.4131 0.7502 0.499 Uiso 1 1 calc R . .
OA O 1.0000 0.5000 0.6785(13) 0.30(2) Uiso 1 2 d S T P

loop_
_atom_site_aniso_label
_atom_site_aniso_U_11
_atom_site_aniso_U_22
_atom_site_aniso_U_33
_atom_site_aniso_U_23
_atom_site_aniso_U_13
_atom_site_aniso_U_12
K1 0.225(9) 0.48(3) 0.225(9) -0.096(15) 0.015(15) 0.096(15)

loop_
_atom_type_symbol
_atom_type_description
_atom_type_scat_dispersion_real
_atom_type_scat_dispersion_imag
_atom_type_scat_source
H H 0.0000 0.0000 'International Tables Vol C Tables 4.2.6.8 and 6.1.1.4'
C C 0.0030 0.0010 'International Tables Vol C Tables 4.2.6.8 and 6.1.1.4'
O O 0.0110 0.0060 'International Tables Vol C Tables 4.2.6.8 and 6.1.1.4'
K K 0.2030 0.2500 'International Tables Vol C Tables 4.2.6.8 and 6.1.1.4'

loop_
_geom_angle_atom_site_label_1
_geom_angle_atom_site_label_2
_geom_angle_atom_site_label_3
_geom_angle
_geom_angle_site_symmetry_1
_geom_angle_site_symmetry_3
C2 C1 H1 110.4 . .
C2 C1 O14 111(2) . 7_556
O5 C1 H1 110.4 . .
O5 C1 C2 118.7(15) . .
O5 C1 O14 95(2) . 7_556
O14 C1 H1 110.4 7_556 .
C1 C2 H2A 110.1 . .
C1 C2 C3 113.3(13) . .
C3 C2 H2A 110.1 . .
O2 C2 C1 112(2) . .
O2 C2 H2A 110.1 . .
O2 C2 C3 100.6(14) . .
C2 C3 H3A 91.2 . .
C2 C3 C4 115.4(12) . .
C4 C3 H3A 91.2 . .
O3 C3 C2 103.8(15) . .
O3 C3 H3A 91.2 . .
O3 C3 C4 140.7(17) . .
C3 C4 H4 100.0 . .
C3 C4 C5 115.6(12) . .
C5 C4 H4 100.0 . .
O4 C4 C3 107(2) . .
O4 C4 H4 100.0 . .
O4 C4 C5 129(3) . .
C4 C5 H5 108.6 . .
C4 C5 C6 100(2) . .
C6 C5 H5 108.6 . .
O5 C5 C4 120.4(14) . .
O5 C5 H5 108.6 . .
O5 C5 C6 109.9(16) . .
C5 C6 H6A 107.1 . .
C5 C6 H6B 107.1 . .
H6A C6 H6B 106.8 . .
O6 C6 C5 121(2) . .
O6 C6 H6A 107.1 . .
O6 C6 H6B 107.1 . .
C12 C11 H11 102.8 . .
O4 C11 H11 102.8 . .
O4 C11 C12 100.8(13) . .
O4 C11 O15 132(3) . .
O15 C11 H11 102.8 . .
O15 C11 C12 112.2(13) . .
C11 C12 H12A 109.2 . .
C11 C12 C13 111.2(13) . .
C13 C12 H12A 109.2 . .
O12 C12 C11 108.4(18) . .
O12 C12 H12A 109.2 . .
O12 C12 C13 110(2) . .
C12 C13 H13A 91.5 . .
C14 C13 C12 113.8(12) . .
C14 C13 H13A 91.5 . .
O13 C13 C12 124.1(19) . .
O13 C13 H13A 91.5 . .
O13 C13 C14 121.9(16) . .
C13 C14 H14 108.8 . .
C13 C14 C15 114.3(13) . .
C13 C14 O14 110.7(15) . .
C15 C14 H14 108.8 . .
C15 C14 O14 105.4(15) . .
O14 C14 H14 108.8 . .
C14 C15 H15 104.6 . .
C14 C15 C16 129(2) . .
C16 C15 H15 104.6 . .
O15 C15 C14 113.7(13) . .
O15 C15 H15 104.6 . .
O15 C15 C16 97.8(14) . .
C15 C16 H16B 108.2 . .
C15 C16 H16A 108.2 . .
C15 C16 K1 81.0(13) . .
H16B C16 H16A 107.3 . .
K1 C16 H16B 84.6 . .
K1 C16 H16A 161.0 . .
O16 C16 C15 117(2) . .
O16 C16 H16B 108.2 . .
O16 C16 H16A 108.2 . .
O16 C16 K1 53.2(16) . .
C16 K1 C16 69.8(9) . 23_565
O2 K1 C16 79.6(9) 44_666 23_565
O2 K1 C16 79.6(9) 41_646 .
O2 K1 C16 141.5(9) 44_666 .
O2 K1 C16 141.5(9) 41_646 23_565
O2 K1 O2 136.9(15) 44_666 41_646
O2 K1 O3 101.2(10) 44_666 41_646
O2 K1 O3 49.8(8) 41_646 41_646
O2 K1 O3 49.8(8) 44_666 44_666
O2 K1 O3 101.2(10) 41_646 44_666
O2 K1 O15 113.7(7) 44_666 .
O2 K1 O15 90.9(7) 44_666 23_565
O2 K1 O15 90.9(7) 41_646 .
O2 K1 O15 113.7(7) 41_646 23_565
O2 K1 O16 68.8(9) 41_646 .
O2 K1 O16 153.5(11) 44_666 .
O2 K1 O16 68.8(9) 44_666 23_565
O2 K1 O16 153.5(11) 41_646 23_565
O3 K1 C16 115.4(7) 44_666 23_565
O3 K1 C16 115.4(7) 41_646 .
O3 K1 C16 125.4(8) 41_646 23_565
O3 K1 C16 125.4(8) 44_666 .
O3 K1 O3 104.1(14) 44_666 41_646
O3 K1 O15 85.8(8) 41_646 23_565
O3 K1 O15 140.4(7) 41_646 .
O3 K1 O15 140.4(7) 44_666 23_565
O3 K1 O15 85.8(8) 44_666 .
O3 K1 O16 146.6(9) 44_666 .
O3 K1 O16 146.6(9) 41_646 23_565
O3 K1 O16 93.3(8) 41_646 .
O3 K1 O16 93.3(8) 44_666 23_565
O15 K1 C16 39.9(5) 23_565 23_565
O15 K1 C16 39.9(5) . .
O15 K1 C16 80.6(7) . 23_565
O15 K1 C16 80.6(7) 23_565 .
O15 K1 O15 110.9(10) . 23_565
O15 K1 O16 68.0(8) 23_565 .
O15 K1 O16 63.3(8) 23_565 23_565
O15 K1 O16 63.3(8) . .
O15 K1 O16 68.0(8) . 23_565
O16 K1 C16 73.9(8) 23_565 .
O16 K1 C16 24.1(4) . .
O16 K1 C16 73.9(8) . 23_565
O16 K1 C16 24.1(4) 23_565 23_565
O16 K1 O16 86.9(13) 23_565 .
C2 O2 K1 123.7(18) . 42_566
C2 O2 H2 109.5 . .
K1 O2 H2 126.8 42_566 .
C3 O3 K1 129.8(17) . 42_566
C3 O3 H3 109.5 . .
K1 O3 H3 120.2 42_566 .
C11 O4 C4 116.2(18) . .
C1 O5 C5 106.6(7) . .
C6 O6 H6 109.5 . .
C12 O12 H12 109.5 . .
C13 O13 H13 109.5 . .
C14 O14 C1 114(2) . 5_565
C11 O15 K1 114.4(17) . .
C15 O15 C11 113.2(14) . .
C15 O15 K1 111.6(17) . .
C16 O16 K1 102.7(19) . .
C16 O16 H16 109.5 . .
K1 O16 H16 125.0 . .

loop_
_geom_bond_atom_site_label_1
_geom_bond_atom_site_label_2
_geom_bond_distance
_geom_bond_site_symmetry_2
C1 H1 0.9800 .
C1 C2 1.500(7) .
C1 O5 1.444(7) .
C1 O14 1.67(4) 7_556
C2 H2A 0.9800 .
C2 C3 1.500(7) .
C2 O2 1.454(7) .
C3 H3A 0.9800 .
C3 C4 1.503(7) .
C3 O3 1.452(7) .
C4 H4 0.9800 .
C4 C5 1.504(7) .
C4 O4 1.454(7) .
C5 H5 0.9800 .
C5 C6 1.504(7) .
C5 O5 1.447(7) .
C6 H6A 0.9700 .
C6 H6B 0.9700 .
C6 O6 1.454(7) .
C11 H11 0.9800 .
C11 C12 1.499(7) .
C11 O4 1.450(7) .
C11 O15 1.453(7) .
C12 H12A 0.9800 .
C12 C13 1.501(7) .
C12 O12 1.453(7) .
C13 H13A 0.9800 .
C13 C14 1.492(7) .
C13 O13 1.449(7) .
C14 H14 0.9800 .
C14 C15 1.500(5) .
C14 O14 1.505(13) .
C15 H15 0.9800 .
C15 C16 1.504(7) .
C15 O15 1.448(7) .
C16 H16B 0.9700 .
C16 H16A 0.9700 .
C16 K1 3.47(3) .
C16 O16 1.449(7) .
K1 C16 3.47(3) 23_565
K1 O2 2.60(3) 44_666
K1 O2 2.60(3) 41_646
K1 O3 2.73(3) 41_646
K1 O3 2.73(3) 44_666
K1 O15 2.76(3) 23_565
K1 O15 2.76(3) .
K1 O16 2.85(3) 23_565
K1 O16 2.85(3) .
O2 K1 2.60(3) 42_566
O2 H2 0.8200 .
O3 K1 2.73(3) 42_566
O3 H3 0.8200 .
O6 H6 0.8200 .
O12 H12 0.8200 .
O13 H13 0.8200 .
O14 C1 1.67(4) 5_565
O16 H16 0.8200 .

loop_
_geom_torsion_atom_site_label_1
_geom_torsion_atom_site_label_2
_geom_torsion_atom_site_label_3
_geom_torsion_atom_site_label_4
_geom_torsion
_geom_torsion_site_symmetry_1
_geom_torsion_site_symmetry_4
C1 C2 C3 C4 -32(4) . .
C1 C2 C3 O3 151(3) . .
C1 C2 O2 K1 170.2(19) . 42_566
C2 C1 O5 C5 -55(3) . .
C2 C3 C4 C5 26(4) . .
C2 C3 C4 O4 176(3) . .
C2 C3 O3 K1 5(4) . 42_566
C3 C2 O2 K1 -69(3) . 42_566
C3 C4 C5 C6 -157(3) . .
C3 C4 C5 O5 -37(4) . .
C3 C4 O4 C11 114(3) . .
C4 C3 O3 K1 -170(4) . 42_566
C4 C5 C6 O6 52(3) . .
C4 C5 O5 C1 48(3) . .
C5 C4 O4 C11 -102(3) . .
C6 C5 O5 C1 163(2) . .
C11 C12 C13 C14 -48(3) . .
C11 C12 C13 O13 137(3) . .
C12 C11 O4 C4 -140(2) . .
C12 C11 O15 C15 -57(3) . .
C12 C11 O15 K1 73(2) . .
C12 C13 C14 C15 43(3) . .
C12 C13 C14 O14 162(2) . .
C13 C14 C15 C16 -167(2) . .
C13 C14 C15 O15 -44(3) . .
C13 C14 O14 C1 126(2) . 5_565
C14 C15 C16 K1 89(2) . .
C14 C15 C16 O16 49(4) . .
C14 C15 O15 C11 51(3) . .
C14 C15 O15 K1 -80(2) . .
C15 C14 O14 C1 -110(2) . 5_565
C15 C16 O16 K1 54(3) . .
C16 C15 O15 C11 -170(2) . .
C16 C15 O15 K1 59(2) . .
O2 C2 C3 C4 -152(3) . .
O2 C2 C3 O3 31(3) . .
O3 C3 C4 C5 -159(4) . .
O3 C3 C4 O4 -9(6) . .
O4 C4 C5 C6 61(3) . .
O4 C4 C5 O5 -179(3) . .
O4 C11 C12 C13 -90(2) . .
O4 C11 C12 O12 31(3) . .
O4 C11 O15 C15 73(3) . .
O4 C11 O15 K1 -157.7(18) . .
O5 C1 C2 C3 49(3) . .
O5 C1 C2 O2 163(2) . .
O5 C5 C6 O6 -76(4) . .
O12 C12 C13 C14 -168(2) . .
O12 C12 C13 O13 18(4) . .
O13 C13 C14 C15 -142(3) . .
O13 C13 C14 O14 -23(4) . .
O14 C1 C2 C3 -59(3) 7_556 .
O14 C1 C2 O2 54(2) 7_556 .
O14 C1 O5 C5 63(2) 7_556 .
O14 C14 C15 C16 71(3) . .
O14 C14 C15 O15 -166(2) . .
O15 C11 C12 C13 54(3) . .
O15 C11 C12 O12 175(3) . .
O15 C11 O4 C4 87(4) . .
O15 C15 C16 K1 -40.1(17) . .
O15 C15 C16 O16 -81(3) . .

loop_
_smtbx_masks_void_nr
_smtbx_masks_void_average_x
_smtbx_masks_void_average_y
_smtbx_masks_void_average_z
_smtbx_masks_void_volume
_smtbx_masks_void_count_electrons
1 -0.318 -0.891 -0.931 14624.9 4139.1
